data_7062146
loop_
_publ_author_name
'Kalaivanan, Subramaniyam'
'Moulali, Vaddamanu'
'Siddhant, Kumar'
'Velappan, Kavitha'
'Hisano, Kyohei'
'Tsutsumi, Osamu'
'Prabusankar, Ganesan'

_publ_section_title
;
 Thermally stable carbazole tagged Au(i)--mesoionic N-heterocyclic carbene
 complexes with diverse gold--hydrogen bonds
;
_journal_issue 1
_journal_name_full 'New Journal of Chemistry'
_journal_page_first 491
_journal_page_last 499
_journal_paper_doi 10.1039/D2NJ03215E
_journal_volume 47
_journal_year 2023
_chemical_formula_moiety 'C26 H20 Au Cl N4'
_chemical_formula_sum 'C26 H20 Au Cl N4'
_chemical_formula_weight 620.895
_chemical_name_systematic 'Abnormal NHC 1'
_space_group_crystal_system monoclinic
_space_group_IT_number 14
_space_group_name_Hall '-P 2ybc'
_space_group_name_H-M_alt 'P 1 21/c 1'
_symmetry_Int_Tables_number 14
_audit_creation_date 2022-10-07
_audit_creation_method
;
Olex2 1.5-dev
(compiled 2022.05.24 svn.r152b0213 for OlexSys, GUI svn.r6264)
;
_audit_update_record
;
2022-10-29 deposited with the CCDC.	2022-11-22 downloaded from the CCDC.
;
_cell_angle_alpha 90
_cell_angle_beta 100.607(2)
_cell_angle_gamma 90
_cell_formula_units_Z 4
_cell_length_a 13.1307(4)
_cell_length_b 8.5693(2)
_cell_length_c 20.6523(5)
_cell_measurement_reflns_used 3416
_cell_measurement_temperature 293(2)
_cell_measurement_theta_max 27.0350
_cell_measurement_theta_min 2.8520
_cell_volume 2284.11(10)
_computing_cell_refinement 'CrysAlisPro 1.171.39.46e (Rigaku OD, 2018)'
_computing_data_collection 'CrysAlisPro 1.171.39.46e (Rigaku OD, 2018)'
_computing_data_reduction 'CrysAlisPro 1.171.39.46e (Rigaku OD, 2018)'
_computing_molecular_graphics 'Olex2 1.5-dev (Dolomanov et al., 2009)'
_computing_publication_material 'Olex2 1.5-dev (Dolomanov et al., 2009)'
_computing_structure_refinement 'olex2.refine 1.5-dev (Bourhis et al., 2015)'
_computing_structure_solution 'olex2.solve (Bourhis et al., 2015)'
_diffrn_ambient_temperature 293.00
_diffrn_detector_area_resol_mean 16.1293
_diffrn_detector_type Eos
_diffrn_measured_fraction_theta_full 0.9995
_diffrn_measured_fraction_theta_max 0.9628
_diffrn_measurement_details
;
List of Runs (angles in degrees, time in seconds):

  # Type    Start    End  Width  t~exp~   \w     \q     \k     \f   Frames
#--------------------------------------------------------------------------
  1  \w     66.00  96.00   1.00   32.36    --   19.72 178.00 -90.00   30
  2  \w    -43.00  87.00   1.00   32.36    --   19.72   0.00 -90.00  130
  3  \w     19.00  81.00   1.00   32.36    --   19.72  57.00 120.00   62
;
_diffrn_measurement_device 'four-circle diffractometer'
_diffrn_measurement_device_type 'SuperNova, Dual, Cu at home/near, Eos'
_diffrn_measurement_method '\w scans'
_diffrn_measurement_specimen_support 'Mitegen 50um'
_diffrn_radiation_type 'Mo K\a'
_diffrn_radiation_wavelength 0.71073
_diffrn_reflns_av_R_equivalents 0.0274
_diffrn_reflns_av_unetI/netI 0.0462
_diffrn_reflns_Laue_measured_fraction_full 0.9995
_diffrn_reflns_Laue_measured_fraction_max 0.9628
_diffrn_reflns_limit_h_max 17
_diffrn_reflns_limit_h_min -14
_diffrn_reflns_limit_k_max 11
_diffrn_reflns_limit_k_min -9
_diffrn_reflns_limit_l_max 24
_diffrn_reflns_limit_l_min -27
_diffrn_reflns_number 10030
_diffrn_reflns_point_group_measured_fraction_full 0.9995
_diffrn_reflns_point_group_measured_fraction_max 0.9628
_diffrn_reflns_theta_full 25.2417
_diffrn_reflns_theta_max 27.50
_diffrn_reflns_theta_min 2.31
_exptl_absorpt_coefficient_mu 6.579
_exptl_absorpt_correction_T_max 1.00000
_exptl_absorpt_correction_T_min 0.50036
_exptl_absorpt_correction_type multi-scan
_exptl_absorpt_process_details
;
CrysAlisPro 1.171.39.46e (Rigaku Oxford Diffraction, 2018)
Empirical absorption correction using spherical harmonics,
 implemented in SCALE3 ABSPACK scaling algorithm.
;
_exptl_crystal_colour 'metallic light white'
_exptl_crystal_colour_lustre metallic
_exptl_crystal_colour_modifier light
_exptl_crystal_colour_primary white
_exptl_crystal_density_diffrn 1.806
_exptl_crystal_density_method 'not measured'
_exptl_crystal_description needle
_exptl_crystal_F_000 1195.714
_exptl_crystal_size_max 0.09
_exptl_crystal_size_mid 0.07
_exptl_crystal_size_min 0.05
_refine_diff_density_max 0.8716
_refine_diff_density_min -0.8103
_refine_diff_density_rms 0.1756
_refine_ls_d_res_high 0.7696
_refine_ls_d_res_low 8.8044
_refine_ls_goodness_of_fit_ref 1.0588
_refine_ls_hydrogen_treatment constr
_refine_ls_matrix_type full
_refine_ls_number_constraints 37
_refine_ls_number_parameters 315
_refine_ls_number_reflns 5041
_refine_ls_number_restraints 0
_refine_ls_restrained_S_all 1.0588
_refine_ls_R_factor_all 0.0669
_refine_ls_R_factor_gt 0.0373
_refine_ls_shift/su_max -0.0003
_refine_ls_shift/su_mean 0.0000
_refine_ls_structure_factor_coef Fsqd
_refine_ls_weighting_details 'w=1/[\s^2^(Fo^2^)+(0.0175P)^2^+0.6022P] where P=(Fo^2^+2Fc^2^)/3'
_refine_ls_weighting_scheme calc
_refine_ls_wR_factor_gt 0.0575
_refine_ls_wR_factor_ref 0.0688
_reflns_Friedel_coverage 0.0
_reflns_limit_h_max 16
_reflns_limit_h_min -16
_reflns_limit_k_max 11
_reflns_limit_k_min 0
_reflns_limit_l_max 26
_reflns_limit_l_min 0
_reflns_number_gt 3544
_reflns_number_total 5041
_reflns_threshold_expression I>=2u(I)
_cod_data_source_file d2nj03215e2.cif
_cod_data_source_block 1
_cod_depositor_comments 'Adding full bibliography for 7062146--7062148.cif.'
_cod_database_code 7062146
_olex2_refinement_description
;
1. Fixed Uiso
 At 1.2 times of:
  All C(H) groups, All C(H,H) groups
 At 1.5 times of:
  All C(H,H,H) groups
2.a Secondary CH2 refined with riding coordinates:
 C4(H4a,H4b)
2.b Aromatic/amide H refined with riding coordinates:
 C6(H6), C7(H7), C8(H8), C9(H9), C12(H12), C13(H13), C14(H14), C15(H15),
 C19(H19), C20(H20), C21(H21), C22(H22), C24(H24), C25(H25), C26(H26)
2.c Idealised Me refined as rotating group:
 C3(H3a,H3b,H3c)
;
_olex2_submission_special_instructions 'No special instructions were received'
_oxdiff_exptl_absorpt_empirical_details
;
Empirical correction (ABSPACK) includes:
- Absorption correction using spherical harmonics
- Frame scaling
;

loop_
_space_group_symop_id
_space_group_symop_operation_xyz
1 x,y,z
2 -x,y+1/2,-z+1/2
3 -x,-y,-z
4 x,-y-1/2,z-1/2

loop_
_atom_site_label
_atom_site_type_symbol
_atom_site_fract_x
_atom_site_fract_y
_atom_site_fract_z
_atom_site_U_iso_or_equiv
_atom_site_adp_type
_atom_site_occupancy
_atom_site_refinement_flags_posn
Au1 Au 0.49407(4) 0.57663(6) 0.77055(2) 0.0734(3) Uani 1.000000 .
C1 C 0.4581(4) 0.6037(6) 0.6741(3) 0.0671(14) Uani 1.000000 .
Cl1 Cl 0.54306(15) 0.55317(18) 0.88220(7) 0.1008(6) Uani 1.000000 .
N1 N 0.3652(4) 0.5727(5) 0.6353(2) 0.0790(14) Uani 1.000000 .
C2 C 0.5161(4) 0.6620(6) 0.6303(2) 0.0613(13) Uani 1.000000 .
N2 N 0.3590(4) 0.6105(6) 0.5720(2) 0.0865(14) Uani 1.000000 .
C3 C 0.4743(4) 0.7247(6) 0.5077(2) 0.0847(17) Uani 1.000000 .
H3a H 0.5308(18) 0.667(3) 0.4957(9) 0.127(3) Uiso 1.000000 GR
H3b H 0.4140(9) 0.713(4) 0.4738(5) 0.127(3) Uiso 1.000000 GR
H3c H 0.493(3) 0.8331(13) 0.5126(6) 0.127(3) Uiso 1.000000 GR
N3 N 0.4520(4) 0.6642(5) 0.5705(2) 0.0702(12) Uani 1.000000 .
C4 C 0.6241(4) 0.7232(6) 0.6439(2) 0.0652(14) Uani 1.000000 .
H4a H 0.6226(4) 0.8331(6) 0.6325(2) 0.0782(16) Uiso 1.000000 R
H4b H 0.6509(4) 0.7148(6) 0.6908(2) 0.0782(16) Uiso 1.000000 R
N4 N 0.6946(3) 0.6436(5) 0.6086(2) 0.0680(12) Uani 1.000000 .
C5 C 0.7293(4) 0.4913(7) 0.6200(3) 0.0655(14) Uani 1.000000 .
C6 C 0.7028(5) 0.3832(7) 0.6640(3) 0.0850(18) Uani 1.000000 .
H6 H 0.6543(5) 0.4059(7) 0.6903(3) 0.102(2) Uiso 1.000000 R
C7 C 0.7518(6) 0.2407(8) 0.6670(4) 0.105(2) Uani 1.000000 .
H7 H 0.7369(6) 0.1655(8) 0.6964(4) 0.125(3) Uiso 1.000000 R
C8 C 0.8230(6) 0.2076(9) 0.6269(4) 0.115(3) Uani 1.000000 .
H8 H 0.8551(6) 0.1104(9) 0.6298(4) 0.138(3) Uiso 1.000000 R
C9 C 0.8469(5) 0.3146(8) 0.5834(4) 0.102(2) Uani 1.000000 .
H9 H 0.8937(5) 0.2894(8) 0.5563(4) 0.122(3) Uiso 1.000000 R
C10 C 0.8019(4) 0.4599(7) 0.5795(3) 0.0731(16) Uani 1.000000 .
C11 C 0.8135(4) 0.5999(7) 0.5436(3) 0.0711(15) Uani 1.000000 .
C12 C 0.8764(5) 0.6409(9) 0.4990(3) 0.0939(19) Uani 1.000000 .
H12 H 0.9198(5) 0.5677(9) 0.4848(3) 0.113(2) Uiso 1.000000 R
C13 C 0.8731(6) 0.7890(11) 0.4767(3) 0.112(2) Uani 1.000000 .
H13 H 0.9161(6) 0.8177(11) 0.4476(3) 0.135(3) Uiso 1.000000 R
C14 C 0.8085(6) 0.8985(8) 0.4956(3) 0.100(2) Uani 1.000000 .
H14 H 0.8078(6) 0.9992(8) 0.4787(3) 0.120(3) Uiso 1.000000 R
C15 C 0.7438(5) 0.8617(7) 0.5397(3) 0.0825(17) Uani 1.000000 .
H15 H 0.6998(5) 0.9357(7) 0.5526(3) 0.099(2) Uiso 1.000000 R
C16 C 0.7476(4) 0.7117(7) 0.5634(3) 0.0657(14) Uani 1.000000 .
C17 C 0.2724(5) 0.5043(7) 0.6570(3) 0.0746(16) Uani 1.000000 .
C18 C 0.1918(5) 0.6017(7) 0.6564(3) 0.0778(17) Uani 1.000000 .
C19 C 0.1881(5) 0.7628(7) 0.6396(3) 0.0825(17) Uani 1.000000 .
H19 H 0.2450(5) 0.8112(7) 0.6273(3) 0.099(2) Uiso 1.000000 R
C20 C 0.1012(7) 0.8443(10) 0.6418(4) 0.121(3) Uani 1.000000 .
H20 H 0.0990(7) 0.9494(10) 0.6303(4) 0.145(3) Uiso 1.000000 R
C21 C 0.0156(7) 0.7785(13) 0.6602(4) 0.130(3) Uani 1.000000 .
H21 H -0.0435(7) 0.8381(13) 0.6603(4) 0.155(3) Uiso 1.000000 R
C22 C 0.0174(6) 0.6275(11) 0.6783(3) 0.104(2) Uani 1.000000 .
H22 H -0.0407(6) 0.5856(11) 0.6916(3) 0.124(3) Uiso 1.000000 R
C23 C 0.1029(5) 0.5313(9) 0.6777(3) 0.0778(17) Uani 1.000000 .
C24 C 0.1025(6) 0.3749(9) 0.6968(3) 0.097(2) Uani 1.000000 .
H24 H 0.0446(6) 0.3328(9) 0.7104(3) 0.116(2) Uiso 1.000000 R
C25 C 0.1893(7) 0.2823(9) 0.6954(3) 0.111(2) Uani 1.000000 .
H25 H 0.1907(7) 0.1780(9) 0.7079(3) 0.134(3) Uiso 1.000000 R
C26 C 0.2758(5) 0.3527(7) 0.6740(3) 0.0781(17) Uani 1.000000 .
H26 H 0.3346(5) 0.2937(7) 0.6718(3) 0.094(2) Uiso 1.000000 R

loop_
_atom_site_aniso_label
_atom_site_aniso_U_11
_atom_site_aniso_U_22
_atom_site_aniso_U_33
_atom_site_aniso_U_12
_atom_site_aniso_U_13
_atom_site_aniso_U_23
Au1 0.0720(5) 0.0990(5) 0.0508(4) -0.0215(3) 0.0156(3) -0.0082(3)
C1 0.060(4) 0.089(4) 0.053(3) -0.007(3) 0.013(3) -0.008(3)
Cl1 0.1259(16) 0.1249(12) 0.0498(9) -0.0420(11) 0.0116(9) -0.0033(8)
N1 0.056(3) 0.127(4) 0.053(3) -0.017(3) 0.007(2) -0.008(3)
C2 0.053(3) 0.081(3) 0.050(3) 0.003(3) 0.009(3) -0.002(3)
N2 0.062(3) 0.142(4) 0.053(3) -0.013(3) 0.007(2) -0.004(3)
C3 0.084(5) 0.120(4) 0.051(3) -0.009(4) 0.013(3) 0.010(3)
N3 0.067(3) 0.095(3) 0.050(3) -0.007(3) 0.015(2) -0.003(2)
C4 0.057(4) 0.085(3) 0.055(3) -0.004(3) 0.013(3) -0.006(3)
N4 0.060(3) 0.080(3) 0.067(3) 0.003(2) 0.020(2) 0.004(3)
C5 0.051(3) 0.078(4) 0.064(4) 0.002(3) 0.000(3) 0.002(3)
C6 0.074(5) 0.093(4) 0.084(5) 0.003(4) 0.003(3) 0.007(4)
C7 0.099(6) 0.093(5) 0.113(6) -0.007(5) -0.003(5) 0.015(4)
C8 0.094(6) 0.096(5) 0.142(8) 0.023(5) -0.015(5) -0.014(5)
C9 0.072(5) 0.106(5) 0.123(6) 0.011(4) 0.007(4) -0.019(5)
C10 0.053(4) 0.082(4) 0.079(4) 0.007(3) -0.003(3) -0.020(3)
C11 0.059(4) 0.094(4) 0.060(3) -0.006(3) 0.010(3) -0.006(3)
C12 0.078(5) 0.133(5) 0.077(4) -0.002(4) 0.032(4) -0.010(4)
C13 0.094(6) 0.173(7) 0.076(5) -0.007(6) 0.033(4) 0.009(5)
C14 0.099(6) 0.123(6) 0.079(5) -0.013(5) 0.017(4) 0.030(4)
C15 0.075(5) 0.101(4) 0.072(4) -0.003(4) 0.014(3) 0.014(4)
C16 0.057(4) 0.086(4) 0.054(3) -0.005(3) 0.011(3) 0.000(3)
C17 0.077(5) 0.089(4) 0.055(3) -0.000(4) 0.004(3) -0.001(3)
C18 0.078(5) 0.100(5) 0.051(3) 0.012(4) -0.002(3) -0.009(3)
C19 0.084(5) 0.085(4) 0.081(4) 0.004(4) 0.021(4) 0.009(3)
C20 0.122(8) 0.128(6) 0.116(7) 0.025(6) 0.033(6) -0.001(5)
C21 0.106(8) 0.177(9) 0.103(6) 0.038(7) 0.014(5) -0.006(6)
C22 0.082(6) 0.151(6) 0.076(5) -0.004(5) 0.010(4) -0.005(5)
C23 0.057(4) 0.123(5) 0.052(3) -0.015(4) 0.008(3) -0.010(3)
C24 0.098(6) 0.122(6) 0.066(4) -0.029(5) 0.004(4) 0.000(4)
C25 0.135(8) 0.108(5) 0.081(5) -0.026(5) -0.008(5) 0.015(4)
C26 0.080(5) 0.077(4) 0.075(4) -0.001(3) 0.006(3) 0.010(3)

loop_
_atom_type_symbol
_atom_type_scat_dispersion_real
_atom_type_scat_dispersion_imag
_atom_type_scat_Cromer_Mann_a1
_atom_type_scat_Cromer_Mann_a2
_atom_type_scat_Cromer_Mann_a3
_atom_type_scat_Cromer_Mann_a4
_atom_type_scat_Cromer_Mann_b1
_atom_type_scat_Cromer_Mann_b2
_atom_type_scat_Cromer_Mann_b3
_atom_type_scat_Cromer_Mann_b4
_atom_type_scat_Cromer_Mann_c
_atom_type_scat_source
_atom_type_scat_dispersion_source
Au -1.84508 8.87038 16.88190 18.59130 25.55820 5.86000 0.46110 8.62160 1.48260 36.39560 12.06580 'International Tables Volume C Table 6.1.1.4 (pp. 500-502)' 'Henke, Gullikson and Davis, At. Data and Nucl. Data Tables, 1993, 54, 2'
C 0.00347 0.00161 2.31000 1.02000 1.58860 0.86500 20.84390 10.20750 0.56870 51.65120 0.21560 'International Tables Volume C Table 6.1.1.4 (pp. 500-502)' 'Henke, Gullikson and Davis, At. Data and Nucl. Data Tables, 1993, 54, 2'
Cl 0.14873 0.16029 11.46040 7.19640 6.25560 1.64550 0.01040 1.16620 18.51940 47.77840 -9.55740 'International Tables Volume C Table 6.1.1.4 (pp. 500-502)' 'Henke, Gullikson and Davis, At. Data and Nucl. Data Tables, 1993, 54, 2'
H 0.00000 0.00000 0.49300 0.32291 0.14019 0.04081 10.51090 26.12570 3.14236 57.79970 0.00304 'International Tables Volume C Table 6.1.1.4 (pp. 500-502)' 'Henke, Gullikson and Davis, At. Data and Nucl. Data Tables, 1993, 54, 2'
N 0.00653 0.00323 12.21260 3.13220 2.01250 1.16630 0.00570 9.89330 28.99750 0.58260 -11.52900 'International Tables Volume C Table 6.1.1.4 (pp. 500-502)' 'Henke, Gullikson and Davis, At. Data and Nucl. Data Tables, 1993, 54, 2'

loop_
_geom_angle_atom_site_label_1
_geom_angle_atom_site_label_2
_geom_angle_atom_site_label_3
_geom_angle
_geom_angle_site_symmetry_1
_geom_angle_site_symmetry_3
_geom_angle_publ_flag
Cl1 Au1 C1 177.06(16) . . y
N1 C1 Au1 126.6(4) . . ?
C2 C1 Au1 130.2(4) . . ?
C2 C1 N1 103.2(5) . . ?
N2 N1 C1 114.7(5) . . ?
C17 N1 C1 126.3(5) . . ?
C17 N1 N2 118.9(4) . . ?
N3 C2 C1 106.0(5) . . ?
C4 C2 C1 128.7(5) . . ?
C4 C2 N3 125.1(5) . . ?
N3 N2 N1 102.7(4) . . ?
H3b C3 H3a 109.5 . . ?
H3c C3 H3a 109.5 . . ?
H3c C3 H3b 109.5 . . ?
N3 C3 H3a 109.5 . . ?
N3 C3 H3b 109.5 . . ?
N3 C3 H3c 109.5 . . ?
N2 N3 C2 113.4(4) . . ?
C3 N3 C2 127.8(5) . . ?
C3 N3 N2 118.7(5) . . ?
H4a C4 C2 108.7(3) . . ?
H4b C4 C2 108.7(3) . . ?
H4b C4 H4a 107.6 . . ?
N4 C4 C2 114.4(4) . . ?
N4 C4 H4a 108.7(3) . . ?
N4 C4 H4b 108.7(3) . . ?
C5 N4 C4 125.2(4) . . ?
C16 N4 C4 125.8(4) . . ?
C16 N4 C5 108.7(4) . . ?
C6 C5 N4 128.7(5) . . ?
C10 C5 N4 108.4(5) . . ?
C10 C5 C6 122.8(6) . . ?
H6 C6 C5 121.6(4) . . ?
C7 C6 C5 116.8(6) . . ?
C7 C6 H6 121.6(5) . . ?
H7 C7 C6 119.5(5) . . ?
C8 C7 C6 121.0(7) . . ?
C8 C7 H7 119.5(5) . . ?
H8 C8 C7 119.4(5) . . ?
C9 C8 C7 121.3(7) . . ?
C9 C8 H8 119.4(5) . . ?
H9 C9 C8 120.0(5) . . ?
C10 C9 C8 120.1(7) . . ?
C10 C9 H9 120.0(4) . . ?
C9 C10 C5 118.0(6) . . ?
C11 C10 C5 107.2(5) . . ?
C11 C10 C9 134.8(7) . . ?
C12 C11 C10 133.3(6) . . ?
C16 C11 C10 107.0(5) . . ?
C16 C11 C12 119.6(6) . . ?
H12 C12 C11 120.7(4) . . ?
C13 C12 C11 118.6(7) . . ?
C13 C12 H12 120.7(4) . . ?
H13 C13 C12 119.0(4) . . ?
C14 C13 C12 122.1(7) . . ?
C14 C13 H13 119.0(4) . . ?
H14 C14 C13 119.5(4) . . ?
C15 C14 C13 121.1(6) . . ?
C15 C14 H14 119.5(4) . . ?
H15 C15 C14 121.3(4) . . ?
C16 C15 C14 117.4(6) . . ?
C16 C15 H15 121.3(4) . . ?
C11 C16 N4 108.7(5) . . ?
C15 C16 N4 130.0(5) . . ?
C15 C16 C11 121.3(5) . . ?
C18 C17 N1 115.9(6) . . ?
C26 C17 N1 117.9(6) . . ?
C26 C17 C18 126.1(6) . . ?
C19 C18 C17 126.5(7) . . ?
C23 C18 C17 114.5(6) . . ?
C23 C18 C19 119.0(6) . . ?
H19 C19 C18 120.4(4) . . ?
C20 C19 C18 119.1(7) . . ?
C20 C19 H19 120.4(5) . . ?
H20 C20 C19 118.7(5) . . ?
C21 C20 C19 122.6(8) . . ?
C21 C20 H20 118.7(6) . . ?
H21 C21 C20 120.0(6) . . ?
C22 C21 C20 119.9(9) . . ?
C22 C21 H21 120.0(6) . . ?
H22 C22 C21 118.7(6) . . ?
C23 C22 C21 122.6(8) . . ?
C23 C22 H22 118.7(5) . . ?
C22 C23 C18 116.7(7) . . ?
C24 C23 C18 121.9(6) . . ?
C24 C23 C22 121.3(7) . . ?
H24 C24 C23 120.2(4) . . ?
C25 C24 C23 119.6(7) . . ?
C25 C24 H24 120.2(5) . . ?
H25 C25 C24 121.1(5) . . ?
C26 C25 C24 117.9(7) . . ?
C26 C25 H25 121.1(4) . . ?
C25 C26 C17 119.9(6) . . ?
H26 C26 C17 120.0(4) . . ?
H26 C26 C25 120.0(4) . . ?

loop_
_geom_bond_atom_site_label_1
_geom_bond_atom_site_label_2
_geom_bond_distance
_geom_bond_site_symmetry_2
_geom_bond_publ_flag
Au1 C1 1.974(5) . y
Au1 Cl1 2.2860(16) . y
C1 N1 1.357(6) . ?
C1 C2 1.379(7) . ?
N1 N2 1.333(6) . ?
N1 C17 1.494(7) . ?
C2 N3 1.360(6) . ?
C2 C4 1.489(7) . ?
N2 N3 1.311(6) . ?
C3 H3a 0.9600 . ?
C3 H3b 0.9600 . ?
C3 H3c 0.9600 . ?
C3 N3 1.477(6) . ?
C4 H4a 0.9700 . ?
C4 H4b 0.9700 . ?
C4 N4 1.450(6) . ?
N4 C5 1.388(6) . ?
N4 C16 1.391(6) . ?
C5 C6 1.386(7) . ?
C5 C10 1.406(7) . ?
C6 H6 0.9300 . ?
C6 C7 1.376(8) . ?
C7 H7 0.9300 . ?
C7 C8 1.389(9) . ?
C8 H8 0.9300 . ?
C8 C9 1.360(9) . ?
C9 H9 0.9300 . ?
C9 C10 1.374(8) . ?
C10 C11 1.433(7) . ?
C11 C12 1.392(8) . ?
C11 C16 1.401(7) . ?
C12 H12 0.9300 . ?
C12 C13 1.348(8) . ?
C13 H13 0.9300 . ?
C13 C14 1.369(9) . ?
C14 H14 0.9300 . ?
C14 C15 1.390(8) . ?
C15 H15 0.9300 . ?
C15 C16 1.372(7) . ?
C17 C18 1.347(7) . ?
C17 C26 1.344(7) . ?
C18 C19 1.422(7) . ?
C18 C23 1.452(8) . ?
C19 H19 0.9300 . ?
C19 C20 1.346(9) . ?
C20 H20 0.9300 . ?
C20 C21 1.372(10) . ?
C21 H21 0.9300 . ?
C21 C22 1.345(9) . ?
C22 H22 0.9300 . ?
C22 C23 1.395(9) . ?
C23 C24 1.398(8) . ?
C24 H24 0.9300 . ?
C24 C25 1.393(9) . ?
C25 H25 0.9300 . ?
C25 C26 1.427(9) . ?
C26 H26 0.9300 . ?

loop_
_geom_torsion_atom_site_label_1
_geom_torsion_atom_site_label_2
_geom_torsion_atom_site_label_3
_geom_torsion_atom_site_label_4
_geom_torsion
_geom_torsion_site_symmetry_1
_geom_torsion_site_symmetry_2
_geom_torsion_site_symmetry_3
_geom_torsion_site_symmetry_4
_geom_torsion_publ_flag
Au1 C1 N1 N2 175.9(5) . . . . ?
Au1 C1 N1 C17 -3.3(6) . . . . ?
Au1 C1 C2 N3 -176.1(5) . . . . ?
Au1 C1 C2 C4 -0.4(6) . . . . ?
C1 N1 N2 N3 1.3(5) . . . . ?
C1 N1 C17 C18 109.8(6) . . . . ?
C1 N1 C17 C26 -71.5(6) . . . . ?
C1 C2 N3 N2 -0.9(5) . . . . ?
C1 C2 N3 C3 176.2(4) . . . . ?
C1 C2 C4 N4 122.5(6) . . . . ?
N1 N2 N3 C2 -0.2(5) . . . . ?
N1 N2 N3 C3 -177.6(4) . . . . ?
N1 C17 C18 C19 -2.5(6) . . . . ?
N1 C17 C18 C23 179.9(5) . . . . ?
N1 C17 C26 C25 179.7(5) . . . . ?
C2 C4 N4 C5 -69.1(5) . . . . ?
C2 C4 N4 C16 118.8(5) . . . . ?
C4 N4 C5 C6 2.6(6) . . . . ?
C4 N4 C5 C10 -175.8(5) . . . . ?
C4 N4 C16 C11 175.7(6) . . . . ?
C4 N4 C16 C15 -3.0(6) . . . . ?
N4 C5 C6 C7 -177.9(6) . . . . ?
N4 C5 C10 C9 179.5(4) . . . . ?
N4 C5 C10 C11 1.6(5) . . . . ?
N4 C16 C11 C10 -1.5(5) . . . . ?
N4 C16 C11 C12 -179.0(5) . . . . ?
N4 C16 C15 C14 178.2(7) . . . . ?
C5 C6 C7 C8 -0.9(7) . . . . ?
C5 C10 C9 C8 -1.8(7) . . . . ?
C5 C10 C11 C12 176.9(5) . . . . ?
C5 C10 C11 C16 -0.1(5) . . . . ?
C6 C7 C8 C9 0.1(8) . . . . ?
C7 C8 C9 C10 1.4(9) . . . . ?
C8 C9 C10 C11 175.3(6) . . . . ?
C9 C10 C11 C12 -0.4(9) . . . . ?
C9 C10 C11 C16 -177.5(7) . . . . ?
C10 C11 C12 C13 -175.7(8) . . . . ?
C10 C11 C16 C15 177.4(4) . . . . ?
C11 C12 C13 C14 -1.4(8) . . . . ?
C11 C16 C15 C14 -0.4(6) . . . . ?
C12 C13 C14 C15 0.8(9) . . . . ?
C13 C14 C15 C16 0.1(8) . . . . ?
C17 C18 C19 C20 -179.7(7) . . . . ?
C17 C18 C23 C22 179.8(5) . . . . ?
C17 C18 C23 C24 -0.3(6) . . . . ?
C17 C26 C25 C24 1.0(6) . . . . ?
C18 C19 C20 C21 0.6(7) . . . . ?
C18 C23 C22 C21 -0.2(7) . . . . ?
C18 C23 C24 C25 -0.2(6) . . . . ?
C19 C20 C21 C22 1.3(9) . . . . ?
C20 C21 C22 C23 -1.5(9) . . . . ?
C21 C22 C23 C24 179.9(7) . . . . ?
C22 C23 C24 C25 179.7(6) . . . . ?
C23 C24 C25 C26 -0.1(7) . . . . ?

loop_
_atom_site_anharm_gc_c_label
_atom_site_anharm_gc_c_111
_atom_site_anharm_gc_c_112
_atom_site_anharm_gc_c_113
_atom_site_anharm_gc_c_122
_atom_site_anharm_gc_c_123
_atom_site_anharm_gc_c_133
_atom_site_anharm_gc_c_222
_atom_site_anharm_gc_c_223
_atom_site_anharm_gc_c_233
_atom_site_anharm_gc_c_333
Au1 -0.00000079(8) 0.00000159(7) -0.00000045(3) -0.00000356(11) 0.00000080(3) -0.000000066(15) 0.0000109(3) -0.00000177(7) 0.00000010(2) -0.000000055(14)

loop_
_atom_site_anharm_gc_d_label
_atom_site_anharm_gc_d_1111
_atom_site_anharm_gc_d_1112
_atom_site_anharm_gc_d_1113
_atom_site_anharm_gc_d_1122
_atom_site_anharm_gc_d_1123
_atom_site_anharm_gc_d_1133
_atom_site_anharm_gc_d_1222
_atom_site_anharm_gc_d_1223
_atom_site_anharm_gc_d_1233
_atom_site_anharm_gc_d_1333
_atom_site_anharm_gc_d_2222
_atom_site_anharm_gc_d_2223
_atom_site_anharm_gc_d_2233
_atom_site_anharm_gc_d_2333
_atom_site_anharm_gc_d_3333
Au1 0.000000060(6) -0.000000029(5) 0.0000000145(18) 0.000000061(7) -0.0000000076(18) 0.0000000089(9) -0.000000092(15) 0.000000017(3) -0.0000000017(11) 0.0000000044(6) 0.00000058(5) -0.000000035(9) 0.000000011(2) -0.0000000003(11) 0.0000000021(7)
